data_4321130
loop_
_publ_author_name
'George Psomas'
'Catherine P. Raptopoulou'
'Lykourgos Iordanidis'
'Catherine Dendrinou-Samara'
'Vassilis Tangoulis'
'Dimitris P. Kessissoglou'

_publ_section_title
;
 Structurally Diverse Copper(II)-Carboxylato Complexes: Neutral and Ionic
 Mononuclear Structures and a Novel Binuclear Structure
;
_journal_name_full 'Inorganic Chemistry'
_journal_page_first 3042
_journal_page_last 3048
_journal_paper_doi 10.1021/ic991476q
_journal_volume 39
_journal_year 2000
_chemical_formula_sum 'C30 H26 Cl2 Cu N2 Na0 O7'
_chemical_formula_weight 660.97
_chemical_name_systematic
;
 ?
;
_space_group_IT_number 2
_symmetry_cell_setting triclinic
_symmetry_space_group_name_Hall '-P 1'
_symmetry_space_group_name_H-M 'P -1'
_atom_sites_solution_hydrogens geom
_atom_sites_solution_primary direct
_atom_sites_solution_secondary difmap
_audit_creation_method SHELXL-97
_cell_angle_alpha 110.7370(10)
_cell_angle_beta 95.742(2)
_cell_angle_gamma 103.286(2)
_cell_formula_units_Z 2
_cell_length_a 8.7419(8)
_cell_length_b 12.5122(12)
_cell_length_c 14.5978(14)
_cell_measurement_temperature 294(2)
_cell_volume 1424.1(2)
_computing_cell_refinement 'Siemens XSCANS'
_computing_data_collection 'Siemens XSCANS'
_computing_data_reduction 'Siemens SHELXTL'
_computing_molecular_graphics 'Siemens SHELXTL'
_computing_publication_material 'Siemens SHELXTL'
_computing_structure_refinement 'SHELXL-97 (Sheldrick, 1997)'
_computing_structure_solution 'SHELXS-97 (Sheldrick, 1990)'
_diffrn_ambient_temperature 294(2)
_diffrn_measured_fraction_theta_full 0.973
_diffrn_measured_fraction_theta_max 0.882
_diffrn_measurement_method '\w scans'
_diffrn_radiation_monochromator graphite
_diffrn_radiation_source 'fine-focus sealed tube'
_diffrn_radiation_type MoK\a
_diffrn_radiation_wavelength 0.71069
_diffrn_reflns_av_R_equivalents 0.1181
_diffrn_reflns_av_sigmaI/netI 0.2221
_diffrn_reflns_limit_h_max 11
_diffrn_reflns_limit_h_min -11
_diffrn_reflns_limit_k_max 15
_diffrn_reflns_limit_k_min -16
_diffrn_reflns_limit_l_max 19
_diffrn_reflns_limit_l_min -18
_diffrn_reflns_number 13804
_diffrn_reflns_theta_full 27.00
_diffrn_reflns_theta_max 28.44
_diffrn_reflns_theta_min 1.52
_exptl_absorpt_coefficient_mu 1.006
_exptl_absorpt_correction_T_max 1.0000
_exptl_absorpt_correction_T_min 0.558719
_exptl_absorpt_correction_type SADABS
_exptl_crystal_colour light_blue
_exptl_crystal_density_diffrn 1.541
_exptl_crystal_density_method 'not measured'
_exptl_crystal_description rod
_exptl_crystal_F_000 678
_exptl_crystal_size_max 0.77
_exptl_crystal_size_mid 0.16
_exptl_crystal_size_min 0.16
_refine_diff_density_max 0.353
_refine_diff_density_min -0.532
_refine_diff_density_rms 0.089
_refine_ls_extinction_method none
_refine_ls_goodness_of_fit_ref 0.552
_refine_ls_hydrogen_treatment mixed
_refine_ls_matrix_type full
_refine_ls_number_parameters 383
_refine_ls_number_reflns 6333
_refine_ls_number_restraints 0
_refine_ls_restrained_S_all 0.552
_refine_ls_R_factor_all 0.0878
_refine_ls_R_factor_gt 0.0464
_refine_ls_shift/su_max 0.012
_refine_ls_shift/su_mean 0.000
_refine_ls_structure_factor_coef Fsqd
_refine_ls_weighting_details 'calc w=1/[\s^2^(Fo^2^)+(0.0000P)^2^+0.0000P] where P=(Fo^2^+2Fc^2^)/3'
_refine_ls_weighting_scheme calc
_refine_ls_wR_factor_gt 0.0839
_refine_ls_wR_factor_ref 0.0971
_reflns_number_gt 2408
_reflns_number_total 6333
_reflns_threshold_expression >2sigma(I)
_cod_data_source_file ic991476q.cif
_cod_data_source_block p-1
_cod_database_code 4321130

loop_
_symmetry_equiv_pos_as_xyz
'x, y, z'
'-x, -y, -z'

loop_
_atom_site_label
_atom_site_type_symbol
_atom_site_fract_x
_atom_site_fract_y
_atom_site_fract_z
_atom_site_U_iso_or_equiv
_atom_site_adp_type
_atom_site_occupancy
_atom_site_symmetry_multiplicity
_atom_site_calc_flag
_atom_site_refinement_flags
_atom_site_disorder_assembly
_atom_site_disorder_group
Cu1 Cu 2.32192(6) -0.72717(4) -1.00523(3) 0.03916(15) Uani 1 1 d . . .
Cl1 Cl 1.69358(15) -0.35375(10) -0.41906(10) 0.0833(4) Uani 1 1 d . . .
Cl2 Cl 2.2970(2) -0.96029(13) -1.50326(10) 0.1086(5) Uani 1 1 d . . .
O1 O 2.1204(3) -0.4793(2) -0.69871(19) 0.0541(7) Uani 1 1 d . . .
O2 O 2.1830(3) -0.70455(19) -0.90817(18) 0.0467(7) Uani 1 1 d . . .
O3 O 2.3519(3) -0.5350(2) -0.7921(2) 0.0599(8) Uani 1 1 d . . .
O4 O 2.0329(3) -0.78097(18) -1.14460(18) 0.0472(7) Uani 1 1 d . . .
O5 O 2.3062(3) -0.58739(19) -1.02976(18) 0.0411(6) Uani 1 1 d . . .
O6 O 2.1824(3) -0.4647(2) -1.0610(2) 0.0523(7) Uani 1 1 d . . .
O7 O 2.5515(3) -0.64562(18) -0.88747(18) 0.0498(7) Uani 1 1 d . . .
H7A H 2.5391 -0.5928 -0.8385 0.060 Uiso 1 1 calc R . .
H7B H 2.6209 -0.6075 -0.9068 0.060 Uiso 1 1 d R . .
N1 N 2.4527(3) -0.7682(2) -1.1118(2) 0.0371(7) Uani 1 1 d . . .
N2 N 2.2961(3) -0.8992(2) -1.0250(2) 0.0359(7) Uani 1 1 d . . .
C1 C 2.5312(4) -0.6997(3) -1.1521(3) 0.0410(9) Uani 1 1 d . . .
H1 H 2.5307 -0.6204 -1.1298 0.049 Uiso 1 1 calc R . .
C2 C 2.6162(5) -0.7416(3) -1.2279(3) 0.0488(10) Uani 1 1 d . . .
H2 H 2.6712 -0.6908 -1.2548 0.059 Uiso 1 1 calc R . .
C3 C 2.6164(5) -0.8577(3) -1.2609(3) 0.0501(11) Uani 1 1 d . . .
H3 H 2.6722 -0.8862 -1.3109 0.060 Uiso 1 1 calc R . .
C4 C 2.5344(4) -0.9346(3) -1.2213(3) 0.0416(10) Uani 1 1 d . . .
C5 C 2.4528(4) -0.8853(3) -1.1454(3) 0.0352(9) Uani 1 1 d . . .
C6 C 2.5227(5) -1.0584(3) -1.2498(3) 0.0529(11) Uani 1 1 d . . .
H6 H 2.5725 -1.0939 -1.3010 0.063 Uiso 1 1 calc R . .
C7 C 2.4436(5) -1.1251(3) -1.2065(3) 0.0549(12) Uani 1 1 d . . .
H7 H 2.4407 -1.2051 -1.2276 0.066 Uiso 1 1 calc R . .
C8 C 2.3628(4) -1.0756(3) -1.1277(3) 0.0436(10) Uani 1 1 d . . .
C9 C 2.3680(4) -0.9559(3) -1.0983(3) 0.0353(9) Uani 1 1 d . . .
C10 C 2.2772(5) -1.1389(3) -1.0760(3) 0.0515(11) Uani 1 1 d . . .
H10 H 2.2711 -1.2187 -1.0917 0.062 Uiso 1 1 calc R . .
C11 C 2.2039(5) -1.0816(3) -1.0030(3) 0.0510(11) Uani 1 1 d . . .
H11 H 2.1460 -1.1226 -0.9696 0.061 Uiso 1 1 calc R . .
C12 C 2.2165(4) -0.9609(3) -0.9790(3) 0.0462(10) Uani 1 1 d . . .
H12 H 2.1670 -0.9227 -0.9287 0.055 Uiso 1 1 calc R . .
C13 C 2.2186(5) -0.6077(3) -0.8293(3) 0.0433(10) Uani 1 1 d . . .
C14 C 2.0763(5) -0.5889(3) -0.7842(3) 0.0474(10) Uani 1 1 d . . .
H14A H 1.9941 -0.5874 -0.8332 0.057 Uiso 1 1 calc R . .
H14B H 2.0324 -0.6544 -0.7647 0.057 Uiso 1 1 calc R . .
C15 C 2.0135(5) -0.4550(3) -0.6375(3) 0.0398(9) Uani 1 1 d . . .
C16 C 1.8504(5) -0.5119(3) -0.6648(3) 0.0475(10) Uani 1 1 d . . .
H16 H 1.8079 -0.5714 -0.7282 0.057 Uiso 1 1 calc R . .
C17 C 1.7498(5) -0.4806(3) -0.5981(3) 0.0520(11) Uani 1 1 d . . .
H17 H 1.6398 -0.5172 -0.6166 0.062 Uiso 1 1 calc R . .
C18 C 1.8165(5) -0.3948(3) -0.5047(3) 0.0507(11) Uani 1 1 d . . .
C19 C 1.9795(5) -0.3389(3) -0.4775(3) 0.0481(11) Uani 1 1 d . . .
H19 H 2.0218 -0.2813 -0.4132 0.058 Uiso 1 1 calc R . .
C20 C 2.0805(5) -0.3662(3) -0.5425(3) 0.0424(10) Uani 1 1 d . . .
C21 C 2.2580(5) -0.3038(3) -0.5148(3) 0.0637(12) Uani 1 1 d . . .
H21A H 2.3165 -0.3620 -0.5319 0.096 Uiso 1 1 calc R . .
H21B H 2.2877 -0.2568 -0.4443 0.096 Uiso 1 1 calc R . .
H21C H 2.2829 -0.2529 -0.5507 0.096 Uiso 1 1 calc R . .
C22 C 2.1839(5) -0.5641(3) -1.0621(3) 0.0408(10) Uani 1 1 d . . .
C23 C 2.0234(4) -0.6608(3) -1.1064(3) 0.0478(10) Uani 1 1 d . . .
H23A H 1.9590 -0.6522 -1.0553 0.057 Uiso 1 1 calc R . .
H23B H 1.9676 -0.6470 -1.1602 0.057 Uiso 1 1 calc R . .
C24 C 2.0839(5) -0.8189(3) -1.2339(3) 0.0422(10) Uani 1 1 d . . .
C25 C 2.1605(5) -0.7437(3) -1.2755(3) 0.0516(11) Uani 1 1 d . . .
H25 H 2.1710 -0.6625 -1.2462 0.062 Uiso 1 1 calc R . .
C26 C 2.2218(5) -0.7874(4) -1.3601(3) 0.0608(12) Uani 1 1 d . . .
H26 H 2.2725 -0.7364 -1.3883 0.073 Uiso 1 1 calc R . .
C27 C 2.2071(5) -0.9060(4) -1.4017(3) 0.0601(12) Uani 1 1 d . . .
C28 C 2.1272(5) -0.9829(3) -1.3632(3) 0.0596(12) Uani 1 1 d . . .
H28 H 2.1150 -1.0641 -1.3944 0.071 Uiso 1 1 calc R . .
C29 C 2.0647(5) -0.9411(3) -1.2787(3) 0.0450(10) Uani 1 1 d . . .
C30 C 1.9740(5) -1.0257(3) -1.2370(3) 0.0631(13) Uani 1 1 d . . .
H30A H 1.9418 -1.1054 -1.2871 0.095 Uiso 1 1 calc R . .
H30B H 1.8806 -1.0030 -1.2179 0.095 Uiso 1 1 calc R . .
H30C H 2.0419 -1.0226 -1.1797 0.095 Uiso 1 1 calc R . .

loop_
_atom_site_aniso_label
_atom_site_aniso_U_11
_atom_site_aniso_U_22
_atom_site_aniso_U_33
_atom_site_aniso_U_23
_atom_site_aniso_U_13
_atom_site_aniso_U_12
Cu1 0.0434(3) 0.0316(2) 0.0416(3) 0.01194(19) 0.0119(2) 0.0112(2)
Cl1 0.0799(10) 0.0866(9) 0.0775(10) 0.0176(7) 0.0429(8) 0.0240(7)
Cl2 0.1360(14) 0.1264(11) 0.0685(10) 0.0241(8) 0.0552(10) 0.0544(10)
O1 0.0525(19) 0.0460(15) 0.0459(18) 0.0014(13) 0.0133(15) 0.0059(13)
O2 0.0534(18) 0.0356(14) 0.0470(17) 0.0094(12) 0.0234(14) 0.0099(12)
O3 0.053(2) 0.0519(17) 0.057(2) 0.0071(14) 0.0184(16) 0.0012(14)
O4 0.0587(19) 0.0335(14) 0.0427(17) 0.0073(12) 0.0155(15) 0.0103(12)
O5 0.0352(16) 0.0373(14) 0.0521(18) 0.0168(12) 0.0077(14) 0.0143(12)
O6 0.0488(18) 0.0383(14) 0.074(2) 0.0231(13) 0.0116(15) 0.0181(13)
O7 0.0509(18) 0.0442(15) 0.0482(17) 0.0131(12) 0.0083(14) 0.0107(12)
N1 0.0379(19) 0.0350(16) 0.0353(19) 0.0122(14) 0.0055(16) 0.0079(14)
N2 0.0353(19) 0.0376(16) 0.0371(19) 0.0161(14) 0.0092(16) 0.0110(14)
C1 0.039(2) 0.042(2) 0.042(2) 0.0185(19) 0.008(2) 0.0081(18)
C2 0.045(3) 0.057(3) 0.045(3) 0.022(2) 0.013(2) 0.010(2)
C3 0.048(3) 0.060(3) 0.035(2) 0.009(2) 0.012(2) 0.016(2)
C4 0.036(2) 0.045(2) 0.034(2) 0.0055(18) 0.0054(19) 0.0107(18)
C5 0.035(2) 0.0333(19) 0.031(2) 0.0061(16) 0.0044(18) 0.0083(16)
C6 0.049(3) 0.053(3) 0.044(3) 0.001(2) 0.012(2) 0.019(2)
C7 0.056(3) 0.038(2) 0.056(3) 0.002(2) 0.007(2) 0.016(2)
C8 0.039(2) 0.032(2) 0.052(3) 0.0089(18) 0.005(2) 0.0089(17)
C9 0.031(2) 0.0339(19) 0.036(2) 0.0079(16) -0.0017(18) 0.0115(16)
C10 0.052(3) 0.031(2) 0.061(3) 0.014(2) -0.004(2) 0.0064(19)
C11 0.047(3) 0.044(2) 0.064(3) 0.026(2) 0.012(2) 0.008(2)
C12 0.043(3) 0.040(2) 0.053(3) 0.0158(19) 0.010(2) 0.0112(18)
C13 0.053(3) 0.038(2) 0.045(3) 0.0202(19) 0.018(2) 0.0142(19)
C14 0.057(3) 0.041(2) 0.039(2) 0.0069(18) 0.014(2) 0.0146(19)
C15 0.047(3) 0.039(2) 0.037(2) 0.0148(18) 0.016(2) 0.0156(19)
C16 0.045(3) 0.045(2) 0.046(3) 0.0124(19) 0.004(2) 0.013(2)
C17 0.046(3) 0.053(2) 0.054(3) 0.018(2) 0.009(2) 0.012(2)
C18 0.061(3) 0.048(2) 0.052(3) 0.021(2) 0.026(2) 0.023(2)
C19 0.062(3) 0.044(2) 0.035(2) 0.0126(18) 0.005(2) 0.015(2)
C20 0.045(3) 0.039(2) 0.042(3) 0.0167(19) 0.008(2) 0.0109(18)
C21 0.059(3) 0.060(3) 0.054(3) 0.009(2) 0.008(2) 0.005(2)
C22 0.049(3) 0.033(2) 0.039(2) 0.0078(17) 0.018(2) 0.0139(19)
C23 0.043(3) 0.038(2) 0.055(3) 0.0079(18) 0.012(2) 0.0147(18)
C24 0.044(3) 0.041(2) 0.037(2) 0.0109(18) 0.003(2) 0.0108(18)
C25 0.064(3) 0.046(2) 0.043(3) 0.018(2) 0.007(2) 0.014(2)
C26 0.082(4) 0.062(3) 0.044(3) 0.026(2) 0.018(3) 0.021(2)
C27 0.068(3) 0.076(3) 0.033(3) 0.012(2) 0.013(2) 0.028(3)
C28 0.067(3) 0.048(2) 0.049(3) 0.002(2) 0.004(3) 0.019(2)
C29 0.047(3) 0.041(2) 0.038(2) 0.0072(18) 0.005(2) 0.0111(18)
C30 0.069(3) 0.040(2) 0.069(3) 0.013(2) 0.014(3) 0.007(2)

loop_
_atom_type_symbol
_atom_type_description
_atom_type_scat_dispersion_real
_atom_type_scat_dispersion_imag
_atom_type_scat_source
C C 0.0033 0.0016 'International Tables Vol C Tables 4.2.6.8 and 6.1.1.4'
N N 0.0061 0.0033 'International Tables Vol C Tables 4.2.6.8 and 6.1.1.4'
O O 0.0106 0.0060 'International Tables Vol C Tables 4.2.6.8 and 6.1.1.4'
Na Na 0.0362 0.0249 'International Tables Vol C Tables 4.2.6.8 and 6.1.1.4'
Cu Cu 0.3201 1.2651 'International Tables Vol C Tables 4.2.6.8 and 6.1.1.4'
Cl Cl 0.1484 0.1585 'International Tables Vol C Tables 4.2.6.8 and 6.1.1.4'
H H 0.0000 0.0000 'International Tables Vol C Tables 4.2.6.8 and 6.1.1.4'

loop_
_geom_angle_atom_site_label_1
_geom_angle_atom_site_label_2
_geom_angle_atom_site_label_3
_geom_angle
_geom_angle_site_symmetry_1
_geom_angle_site_symmetry_3
_geom_angle_publ_flag
O5 Cu1 O2 93.25(10) . . ?
O5 Cu1 N1 90.83(11) . . ?
O2 Cu1 N1 174.17(11) . . ?
O5 Cu1 N2 161.47(11) . . ?
O2 Cu1 N2 93.25(11) . . ?
N1 Cu1 N2 81.62(11) . . ?
O5 Cu1 O7 99.45(9) . . ?
O2 Cu1 O7 94.12(10) . . ?
N1 Cu1 O7 89.31(11) . . ?
N2 Cu1 O7 97.37(10) . . ?
C15 O1 C14 119.2(3) . . ?
C13 O2 Cu1 120.9(2) . . ?
C24 O4 C23 116.7(3) . . ?
C22 O5 Cu1 129.4(2) . . ?
Cu1 O7 H7A 109.5 . . ?
Cu1 O7 H7B 109.5 . . ?
H7A O7 H7B 101.5 . . ?
C1 N1 C5 118.5(3) . . ?
C1 N1 Cu1 128.9(2) . . ?
C5 N1 Cu1 112.6(2) . . ?
C12 N2 C9 118.3(3) . . ?
C12 N2 Cu1 128.7(3) . . ?
C9 N2 Cu1 113.0(2) . . ?
N1 C1 C2 122.6(3) . . ?
N1 C1 H1 118.7 . . ?
C2 C1 H1 118.7 . . ?
C3 C2 C1 118.8(3) . . ?
C3 C2 H2 120.6 . . ?
C1 C2 H2 120.6 . . ?
C2 C3 C4 121.1(4) . . ?
C2 C3 H3 119.4 . . ?
C4 C3 H3 119.4 . . ?
C3 C4 C5 116.5(3) . . ?
C3 C4 C6 127.0(4) . . ?
C5 C4 C6 116.5(3) . . ?
N1 C5 C4 122.5(3) . . ?
N1 C5 C9 116.5(3) . . ?
C4 C5 C9 120.9(3) . . ?
C7 C6 C4 123.0(4) . . ?
C7 C6 H6 118.5 . . ?
C4 C6 H6 118.5 . . ?
C6 C7 C8 121.1(4) . . ?
C6 C7 H7 119.5 . . ?
C8 C7 H7 119.5 . . ?
C9 C8 C10 116.4(3) . . ?
C9 C8 C7 118.2(3) . . ?
C10 C8 C7 125.4(3) . . ?
N2 C9 C8 123.7(3) . . ?
N2 C9 C5 116.1(3) . . ?
C8 C9 C5 120.2(3) . . ?
C11 C10 C8 119.6(3) . . ?
C11 C10 H10 120.2 . . ?
C8 C10 H10 120.2 . . ?
C10 C11 C12 119.5(4) . . ?
C10 C11 H11 120.2 . . ?
C12 C11 H11 120.2 . . ?
N2 C12 C11 122.5(4) . . ?
N2 C12 H12 118.8 . . ?
C11 C12 H12 118.8 . . ?
O3 C13 O2 126.6(4) . . ?
O3 C13 C14 121.1(3) . . ?
O2 C13 C14 112.3(3) . . ?
O1 C14 C13 110.4(3) . . ?
O1 C14 H14A 109.6 . . ?
C13 C14 H14A 109.6 . . ?
O1 C14 H14B 109.6 . . ?
C13 C14 H14B 109.6 . . ?
H14A C14 H14B 108.1 . . ?
O1 C15 C16 124.3(3) . . ?
O1 C15 C20 114.9(3) . . ?
C16 C15 C20 120.9(4) . . ?
C15 C16 C17 120.5(4) . . ?
C15 C16 H16 119.8 . . ?
C17 C16 H16 119.8 . . ?
C18 C17 C16 118.3(4) . . ?
C18 C17 H17 120.8 . . ?
C16 C17 H17 120.8 . . ?
C17 C18 C19 121.0(4) . . ?
C17 C18 Cl1 119.5(4) . . ?
C19 C18 Cl1 119.5(3) . . ?
C20 C19 C18 121.7(4) . . ?
C20 C19 H19 119.1 . . ?
C18 C19 H19 119.1 . . ?
C19 C20 C15 117.5(4) . . ?
C19 C20 C21 122.4(4) . . ?
C15 C20 C21 120.1(4) . . ?
C20 C21 H21A 109.5 . . ?
C20 C21 H21B 109.5 . . ?
H21A C21 H21B 109.5 . . ?
C20 C21 H21C 109.5 . . ?
H21A C21 H21C 109.5 . . ?
H21B C21 H21C 109.5 . . ?
O6 C22 O5 124.3(4) . . ?
O6 C22 C23 115.1(4) . . ?
O5 C22 C23 120.6(3) . . ?
O4 C23 C22 115.6(3) . . ?
O4 C23 H23A 108.4 . . ?
C22 C23 H23A 108.4 . . ?
O4 C23 H23B 108.4 . . ?
C22 C23 H23B 108.4 . . ?
H23A C23 H23B 107.4 . . ?
O4 C24 C25 124.2(3) . . ?
O4 C24 C29 115.7(3) . . ?
C25 C24 C29 119.9(4) . . ?
C26 C25 C24 120.8(4) . . ?
C26 C25 H25 119.6 . . ?
C24 C25 H25 119.6 . . ?
C27 C26 C25 119.0(4) . . ?
C27 C26 H26 120.5 . . ?
C25 C26 H26 120.5 . . ?
C26 C27 C28 121.1(4) . . ?
C26 C27 Cl2 119.3(4) . . ?
C28 C27 Cl2 119.6(4) . . ?
C27 C28 C29 120.7(4) . . ?
C27 C28 H28 119.6 . . ?
C29 C28 H28 119.6 . . ?
C28 C29 C24 118.3(4) . . ?
C28 C29 C30 120.9(3) . . ?
C24 C29 C30 120.7(4) . . ?
C29 C30 H30A 109.5 . . ?
C29 C30 H30B 109.5 . . ?
H30A C30 H30B 109.5 . . ?
C29 C30 H30C 109.5 . . ?
H30A C30 H30C 109.5 . . ?
H30B C30 H30C 109.5 . . ?

loop_
_geom_bond_atom_site_label_1
_geom_bond_atom_site_label_2
_geom_bond_distance
_geom_bond_site_symmetry_2
_geom_bond_publ_flag
Cu1 O5 1.937(2) . ?
Cu1 O2 1.944(2) . ?
Cu1 N1 2.012(3) . ?
Cu1 N2 2.023(3) . ?
Cu1 O7 2.269(2) . ?
Cl1 C18 1.746(4) . ?
Cl2 C27 1.745(4) . ?
O1 C15 1.367(4) . ?
O1 C14 1.426(4) . ?
O2 C13 1.288(4) . ?
O3 C13 1.231(4) . ?
O4 C24 1.378(4) . ?
O4 C23 1.433(3) . ?
O5 C22 1.260(4) . ?
O6 C22 1.242(4) . ?
O7 H7A 0.8200 . ?
O7 H7B 0.8200 . ?
N1 C1 1.311(4) . ?
N1 C5 1.372(4) . ?
N2 C12 1.321(4) . ?
N2 C9 1.359(4) . ?
C1 C2 1.408(5) . ?
C1 H1 0.9300 . ?
C2 C3 1.359(4) . ?
C2 H2 0.9300 . ?
C3 C4 1.391(5) . ?
C3 H3 0.9300 . ?
C4 C5 1.413(4) . ?
C4 C6 1.429(5) . ?
C5 C9 1.426(5) . ?
C6 C7 1.331(5) . ?
C6 H6 0.9300 . ?
C7 C8 1.437(5) . ?
C7 H7 0.9300 . ?
C8 C9 1.393(4) . ?
C8 C10 1.421(5) . ?
C10 C11 1.365(5) . ?
C10 H10 0.9300 . ?
C11 C12 1.399(4) . ?
C11 H11 0.9300 . ?
C12 H12 0.9300 . ?
C13 C14 1.492(5) . ?
C14 H14A 0.9700 . ?
C14 H14B 0.9700 . ?
C15 C16 1.384(5) . ?
C15 C20 1.396(5) . ?
C16 C17 1.391(5) . ?
C16 H16 0.9300 . ?
C17 C18 1.367(5) . ?
C17 H17 0.9300 . ?
C18 C19 1.382(5) . ?
C19 C20 1.369(5) . ?
C19 H19 0.9300 . ?
C20 C21 1.508(5) . ?
C21 H21A 0.9600 . ?
C21 H21B 0.9600 . ?
C21 H21C 0.9600 . ?
C22 C23 1.528(5) . ?
C23 H23A 0.9700 . ?
C23 H23B 0.9700 . ?
C24 C25 1.379(5) . ?
C24 C29 1.394(4) . ?
C25 C26 1.378(5) . ?
C25 H25 0.9300 . ?
C26 C27 1.359(5) . ?
C26 H26 0.9300 . ?
C27 C28 1.372(5) . ?
C28 C29 1.379(5) . ?
C28 H28 0.9300 . ?
C29 C30 1.513(5) . ?
C30 H30A 0.9600 . ?
C30 H30B 0.9600 . ?
C30 H30C 0.9600 . ?

loop_
_geom_hbond_atom_site_label_D
_geom_hbond_atom_site_label_H
_geom_hbond_atom_site_label_A
_geom_hbond_distance_DH
_geom_hbond_distance_HA
_geom_hbond_distance_DA
_geom_hbond_angle_DHA
_geom_hbond_site_symmetry_A
O7 H7A O3 0.82 2.02 2.670(3) 135.9 .
O7 H7B O6 0.82 1.93 2.738(3) 166.1 2_:43
